data_2213582
loop_
_publ_author_name
'Laura Torre-Fern\'andez'
'Santiago Garc\'ia-Granda'
'Hugo Fanlo'

_publ_section_title
;
 (<i>E</i>)-7-(2-Furyl)-6-heptene-2,5-dione
;
_journal_coeditor_code SU2006
_journal_issue 5
_journal_name_full 'Acta Crystallographica Section E'
_journal_page_first o2113
_journal_page_last o2114
_journal_paper_doi 10.1107/S1600536807013876
_journal_volume 63
_journal_year 2007
_chemical_formula_moiety 'C11 H12 O3'
_chemical_formula_sum 'C11 H12 O3'
_chemical_formula_weight 192.21
_chemical_name_systematic
;
E-7-(2-furyl)heptan-6-ene-2,5-dione
;
_space_group_IT_number 19
_symmetry_cell_setting orthorhombic
_symmetry_space_group_name_Hall 'P 2ac 2ab'
_symmetry_space_group_name_H-M 'P 21 21 21'
_atom_sites_solution_hydrogens geom
_atom_sites_solution_primary direct
_atom_sites_solution_secondary difmap
_cell_angle_alpha 90.00
_cell_angle_beta 90.00
_cell_angle_gamma 90.00
_cell_formula_units_Z 4
_cell_length_a 7.8751(5)
_cell_length_b 9.1651(3)
_cell_length_c 14.1891(6)
_cell_measurement_reflns_used 2484
_cell_measurement_temperature 293(2)
_cell_measurement_theta_max 74.5407
_cell_measurement_theta_min 4.8084
_cell_volume 1024.11(9)
_computing_cell_refinement 'CrysAlis RED (Oxford Diffraction, 2006)'
_computing_data_collection 'CrysAlis CCD (Oxford Diffraction, 2006)'
_computing_data_reduction 'CrysAlis RED'
_computing_molecular_graphics 'Ortep-3 for Windows (Farrugia, 1997)'
_computing_publication_material 'WinGX publication routines (Farrugia, 1999)'
_computing_structure_refinement 'SHELXL-97 (Sheldrick, 1997)'
_computing_structure_solution 'SIR2004 (Burla <i>et al.</i>,  2005)'
_diffrn_ambient_temperature 293(2)
_diffrn_detector_area_resol_mean 8.2640
_diffrn_measured_fraction_theta_full 0.977
_diffrn_measured_fraction_theta_max 0.977
_diffrn_measurement_device_type 'Oxford Diffraction Model? CCD'
_diffrn_measurement_method '\w scans'
_diffrn_radiation_monochromator graphite
_diffrn_radiation_source 'Enhance (Cu) X-ray Source'
_diffrn_radiation_type 'Cu K\a'
_diffrn_radiation_wavelength 1.54184
_diffrn_reflns_av_R_equivalents 0.0243
_diffrn_reflns_av_sigmaI/netI 0.0163
_diffrn_reflns_limit_h_max 9
_diffrn_reflns_limit_h_min -6
_diffrn_reflns_limit_k_max 10
_diffrn_reflns_limit_k_min -11
_diffrn_reflns_limit_l_max 14
_diffrn_reflns_limit_l_min -17
_diffrn_reflns_number 4806
_diffrn_reflns_theta_full 74.87
_diffrn_reflns_theta_max 74.87
_diffrn_reflns_theta_min 5.75
_diffrn_standards_decay_% 0
_diffrn_standards_number 0
_exptl_absorpt_coefficient_mu 0.746
_exptl_absorpt_correction_T_max 0.931
_exptl_absorpt_correction_T_min 0.852
_exptl_absorpt_correction_type multi-scan
_exptl_absorpt_process_details '(Scale3 Abspack; Oxford Diffraction, 2006)'
_exptl_crystal_colour Colorless
_exptl_crystal_density_diffrn 1.247
_exptl_crystal_density_method 'not measured'
_exptl_crystal_description Prismatic
_exptl_crystal_F_000 408
_exptl_crystal_size_max 0.26
_exptl_crystal_size_mid 0.18
_exptl_crystal_size_min 0.09
_refine_diff_density_max 0.110
_refine_diff_density_min -0.116
_refine_ls_abs_structure_details 'none; Friedel pairs merged'
_refine_ls_extinction_method none
_refine_ls_goodness_of_fit_ref 1.103
_refine_ls_hydrogen_treatment constr
_refine_ls_matrix_type full
_refine_ls_number_parameters 127
_refine_ls_number_reflns 1207
_refine_ls_number_restraints 0
_refine_ls_restrained_S_all 1.103
_refine_ls_R_factor_all 0.0468
_refine_ls_R_factor_gt 0.0358
_refine_ls_shift/su_max <0.001
_refine_ls_shift/su_mean <0.001
_refine_ls_structure_factor_coef Fsqd
_refine_ls_weighting_details 'w=1/[\s^2^(Fo^2^)+(0.0679P)^2^+0.2503P] where P=(Fo^2^+2Fc^2^)/3'
_refine_ls_weighting_scheme calc
_refine_ls_wR_factor_gt 0.0967
_refine_ls_wR_factor_ref 0.1109
_reflns_number_gt 943
_reflns_number_total 1207
_reflns_threshold_expression I>2\s(I)
_cod_data_source_file su2006.cif
_cod_data_source_block II
_cod_depositor_comments
;
The following automatic conversions were performed:
'_symmetry_cell_setting' value 'Orthorhombic' changed to 'orthorhombic'
according to '/home/saulius/struct/CIF-dictionaries/cif_core.dic'
dictionary named 'cif_core.dic' version 2.4.1 from 2010-06-29.

Automatic conversion script
Id: cif_fix_enum 1527 2010-12-29 10:47:43Z saulius 

The following automatic conversions were performed:

'_symmetry_cell_setting' value 'Orthorhombic' changed to
'orthorhombic' according to
/home/saulius/struct/CIF-dictionaries/cif_core.dic dictionary named
'cif_core.dic' version 2.4.1 from 2010-06-29.

Automatic conversion script
Id: cif_fix_values 1715 2011-07-08 13:25:40Z adriana 
;
_cod_database_code 2213582
_cod_database_fobs_code 2213582

loop_
_symmetry_equiv_pos_site_id
_symmetry_equiv_pos_as_xyz
1 x,y,z
2 1/2-x,-y,1/2+z
3 1/2+x,1/2-y,-z
4 -x,1/2+y,1/2-z

loop_
_atom_site_aniso_label
_atom_site_aniso_U_11
_atom_site_aniso_U_22
_atom_site_aniso_U_33
_atom_site_aniso_U_12
_atom_site_aniso_U_13
_atom_site_aniso_U_23
O1 0.1062(8) 0.0652(5) 0.0640(6) 0.0122(5) -0.0016(5) -0.0002(4)
O2 0.1391(11) 0.0618(6) 0.0680(6) 0.0188(5) -0.0066(6) 0.0008(5)
O3 0.1468(11) 0.0765(6) 0.0848(8) 0.0310(7) -0.0022(8) -0.0090(5)
C1 0.1196(14) 0.0774(8) 0.0599(9) -0.0012(9) -0.0021(9) 0.0081(7)
C2 0.1191(14) 0.0808(8) 0.0586(8) -0.0123(10) 0.0077(9) -0.0048(7)
C3 0.0908(11) 0.0623(7) 0.0714(8) -0.0041(7) 0.0090(8) -0.0059(7)
C4 0.0738(9) 0.0548(6) 0.0643(8) 0.0014(6) 0.0020(7) 0.0010(5)
C5 0.0677(9) 0.0574(6) 0.0664(7) -0.0003(6) -0.0010(7) 0.0033(6)
C6 0.0747(9) 0.0567(5) 0.0624(8) 0.0034(6) -0.0007(6) 0.0014(6)
C7 0.0724(9) 0.0562(6) 0.0642(8) 0.0033(6) 0.0009(7) 0.0032(5)
C8 0.0846(10) 0.0603(6) 0.0650(8) 0.0026(7) 0.0002(7) 0.0001(6)
C9 0.0853(10) 0.0688(7) 0.0623(8) 0.0066(6) -0.0036(8) -0.0025(6)
C10 0.0751(9) 0.0597(7) 0.0696(8) -0.0092(6) -0.0011(7) -0.0033(6)
C11 0.1115(13) 0.0874(9) 0.0657(9) -0.0054(9) -0.0059(10) -0.0088(7)

loop_
_atom_site_type_symbol
_atom_site_label
_atom_site_fract_x
_atom_site_fract_y
_atom_site_fract_z
_atom_site_U_iso_or_equiv
_atom_site_thermal_displace_type
_atom_site_calc_flag
_atom_site_refinement_flags
_atom_site_occupancy
O O1 0.96353(15) 0.66124(10) 0.31185(7) 0.0785(4) Uani . . 1.000
O O2 0.82413(16) 0.87193(10) -0.00923(7) 0.0896(5) Uani . . 1.000
O O3 0.9948(2) 0.45202(12) -0.20236(8) 0.1027(5) Uani . . 1.000
C C1 0.9713(3) 0.66784(16) 0.40765(10) 0.0856(6) Uani . . 1.000
C C2 0.8979(3) 0.78917(16) 0.43943(11) 0.0862(6) Uani . . 1.000
C C3 0.8400(2) 0.86507(15) 0.35994(10) 0.0748(5) Uani . . 1.000
C C4 0.88060(18) 0.78571(13) 0.28350(9) 0.0643(4) Uani . . 1.000
C C5 0.85609(18) 0.80832(13) 0.18496(10) 0.0638(4) Uani . . 1.000
C C6 0.89982(19) 0.71786(12) 0.11535(9) 0.0646(4) Uani . . 1.000
C C7 0.86828(19) 0.75098(12) 0.01615(9) 0.0643(4) Uani . . 1.000
C C8 0.8968(2) 0.63014(13) -0.05299(9) 0.0700(5) Uani . . 1.000
C C9 0.8603(2) 0.66923(14) -0.15378(9) 0.0721(5) Uani . . 1.000
C C10 0.91406(19) 0.55955(14) -0.22480(10) 0.0681(5) Uani . . 1.000
C C11 0.8729(3) 0.59242(17) -0.32512(11) 0.0882(6) Uani . . 1.000
H H1 1.02110 0.59720 0.44570 0.1030 Uiso calc R 1.000
H H2 0.88710 0.81780 0.50200 0.1030 Uiso calc R 1.000
H H3 0.78370 0.95430 0.36000 0.0900 Uiso calc R 1.000
H H5 0.80420 0.89530 0.16740 0.0770 Uiso calc R 1.000
H H6 0.95250 0.63020 0.13060 0.0780 Uiso calc R 1.000
H H8A 0.82570 0.54810 -0.03540 0.0840 Uiso calc R 1.000
H H8B 1.01410 0.59860 -0.04830 0.0840 Uiso calc R 1.000
H H9A 0.73910 0.68500 -0.16040 0.0870 Uiso calc R 1.000
H H9B 0.91640 0.76090 -0.16790 0.0870 Uiso calc R 1.000
H H11A 0.91400 0.51500 -0.36450 0.1320 Uiso calc R 1.000
H H11B 0.92600 0.68250 -0.34310 0.1320 Uiso calc R 1.000
H H11C 0.75210 0.60100 -0.33230 0.1320 Uiso calc R 1.000

loop_
_atom_type_symbol
_atom_type_description
_atom_type_scat_dispersion_real
_atom_type_scat_dispersion_imag
_atom_type_scat_source
C C 0.0030 0.0020 'International Tables Vol C Tables 4.2.6.8 and 6.1.1.4'
H H 0.0000 0.0000 'International Tables Vol C Tables 4.2.6.8 and 6.1.1.4'
O O 0.0110 0.0060 'International Tables Vol C Tables 4.2.6.8 and 6.1.1.4'

loop_
_geom_angle_atom_site_label_1
_geom_angle_atom_site_label_2
_geom_angle_atom_site_label_3
_geom_angle
_geom_angle_publ_flag
C1 O1 C4 106.05(11) no
O1 C1 C2 110.82(14) no
C1 C2 C3 106.45(14) no
C2 C3 C4 107.66(13) no
O1 C4 C3 109.02(11) no
O1 C4 C5 118.14(11) no
C3 C4 C5 132.84(12) no
C4 C5 C6 126.88(12) no
C5 C6 C7 122.68(11) no
O2 C7 C6 121.54(11) no
O2 C7 C8 121.55(12) no
C6 C7 C8 116.89(10) no
C7 C8 C9 114.77(11) no
C8 C9 C10 115.47(11) no
O3 C10 C9 121.35(13) no
O3 C10 C11 121.86(13) no
C9 C10 C11 116.69(12) no
O1 C1 H1 125.00 no
C2 C1 H1 125.00 no
C1 C2 H2 127.00 no
C3 C2 H2 127.00 no
C2 C3 H3 126.00 no
C4 C3 H3 126.00 no
C4 C5 H5 117.00 no
C6 C5 H5 117.00 no
C5 C6 H6 119.00 no
C7 C6 H6 119.00 no
C7 C8 H8A 109.00 no
C7 C8 H8B 109.00 no
C9 C8 H8A 109.00 no
C9 C8 H8B 109.00 no
H8A C8 H8B 108.00 no
C8 C9 H9A 108.00 no
C8 C9 H9B 108.00 no
C10 C9 H9A 108.00 no
C10 C9 H9B 108.00 no
H9A C9 H9B 107.00 no
C10 C11 H11A 109.00 no
C10 C11 H11B 109.00 no
C10 C11 H11C 109.00 no
H11A C11 H11B 110.00 no
H11A C11 H11C 109.00 no
H11B C11 H11C 109.00 no

loop_
_geom_bond_atom_site_label_1
_geom_bond_atom_site_label_2
_geom_bond_distance
_geom_bond_publ_flag
O1 C1 1.3620(17) no
O1 C4 1.3747(16) no
O2 C7 1.2163(15) no
O3 C10 1.2153(18) no
C1 C2 1.332(2) no
C2 C3 1.401(2) no
C3 C4 1.3445(19) no
C4 C5 1.4266(19) no
C5 C6 1.3347(18) no
C6 C7 1.4612(18) no
C7 C8 1.4965(17) no
C8 C9 1.5021(18) no
C9 C10 1.4850(19) no
C10 C11 1.491(2) no
C1 H1 0.9300 no
C2 H2 0.9300 no
C3 H3 0.9300 no
C5 H5 0.9300 no
C6 H6 0.9300 no
C8 H8A 0.9700 no
C8 H8B 0.9700 no
C9 H9A 0.9700 no
C9 H9B 0.9700 no
C11 H11A 0.9600 no
C11 H11B 0.9600 no
C11 H11C 0.9600 no

loop_
_geom_contact_atom_site_label_1
_geom_contact_atom_site_label_2
_geom_contact_distance
_geom_contact_site_symmetry_2
_geom_contact_publ_flag
O2 C3 3.3056(18) 2_674 no
O1 H6 2.5900 . no
O2 H9A 2.8300 . no
O2 H9B 2.5800 . no
O2 H5 2.5200 . no
O2 H3 2.5900 2_674 no
O2 H8B 2.5900 3_465 no
O2 H1 2.5600 4_755 no
O3 H8A 2.8600 . no
O3 H8B 2.5700 . no
O3 H5 2.8500 3_565 no
O3 H9B 2.6400 4_744 no
O3 H11B 2.6300 4_744 no
C3 O2 3.3056(18) 2_675 no
C3 H6 2.9300 4_755 no
C5 H9A 3.0400 3_565 no
C6 H9A 2.8900 3_565 no
H1 O2 2.5600 4_745 no
H2 H11B 2.5400 1_556 no
H3 O2 2.5900 2_675 no
H5 O2 2.5200 . no
H5 O3 2.8500 3_465 no
H6 O1 2.5900 . no
H6 C3 2.9300 4_745 no
H8A O3 2.8600 . no
H8B O3 2.5700 . no
H8B O2 2.5900 3_565 no
H9A O2 2.8300 . no
H9A H11C 2.5600 . no
H9A C5 3.0400 3_465 no
H9A C6 2.8900 3_465 no
H9B O2 2.5800 . no
H9B H11B 2.5900 . no
H9B O3 2.6400 4_754 no
H11B H2 2.5400 1_554 no
H11B H9B 2.5900 . no
H11B O3 2.6300 4_754 no
H11C H9A 2.5600 . no

loop_
_geom_hbond_atom_site_label_D
_geom_hbond_atom_site_label_H
_geom_hbond_atom_site_label_A
_geom_hbond_site_symmetry_A
_geom_hbond_distance_DH
_geom_hbond_distance_HA
_geom_hbond_distance_DA
_geom_hbond_angle_DHA
_geom_hbond_publ_flag
C1 H1 O2 4_745 0.93 2.56 3.468(2) 165 yes
C3 H3 O2 2_675 0.93 2.59 3.3056(18) 134 yes
C5 H5 O2 . 0.93 2.52 2.8276(17) 100 yes
C8 H8B O2 3_565 0.97 2.59 3.479(2) 153 yes
C5 H5 O3 3_465 0.93 2.85 3.603(2) 139 yes
C9 H9B O3 4_754 0.97 2.64 3.491(2) 147 yes
C11 H11B O3 4_754 0.96 2.62 3.478(2) 148 yes

loop_
_geom_torsion_atom_site_label_1
_geom_torsion_atom_site_label_2
_geom_torsion_atom_site_label_3
_geom_torsion_atom_site_label_4
_geom_torsion
_geom_torsion_publ_flag
C4 O1 C1 C2 0.0(2) no
C1 O1 C4 C3 0.14(18) no
C1 O1 C4 C5 179.30(14) no
O1 C1 C2 C3 -0.1(2) no
C1 C2 C3 C4 0.2(2) no
C2 C3 C4 O1 -0.22(18) no
C2 C3 C4 C5 -179.21(17) no
O1 C4 C5 C6 2.7(2) no
C3 C4 C5 C6 -178.35(16) no
C4 C5 C6 C7 179.70(14) no
C5 C6 C7 O2 11.4(2) no
C5 C6 C7 C8 -170.02(14) no
O2 C7 C8 C9 -2.2(2) no
C6 C7 C8 C9 179.20(13) no
C7 C8 C9 C10 170.48(13) no
C8 C9 C10 O3 -6.0(2) no
C8 C9 C10 C11 177.48(15) no

loop_
_cod_related_entry_id
_cod_related_entry_database
_cod_related_entry_code
1 ChemSpider 30655235
